data_4113024
loop_
_publ_author_name
'Satyamaheshwar Peddibhotla'
'Jetze J. Tepe'

_publ_section_title
;
 Stereoselective Synthesis of Highly Substituted \D1-Pyrrolines:
 exo-Selective 1,3-Dipolar Cycloaddition Reactions with Azlactones
;
_journal_name_full 'Journal of the American Chemical Society'
_journal_page_first 12776
_journal_page_last 12777
_journal_paper_doi 10.1021/ja046149i
_journal_volume 126
_journal_year 2004
_chemical_formula_sum 'C21 H18 N2 O4'
_chemical_formula_weight 362.38
_chemical_name_systematic
; 
 ? 
;
_space_group_IT_number 19
_symmetry_cell_setting orthorhombic
_symmetry_space_group_name_Hall 'P 2ac 2ab'
_symmetry_space_group_name_H-M 'P 21 21 21'
_atom_sites_solution_hydrogens geom
_atom_sites_solution_primary direct
_atom_sites_solution_secondary difmap
_audit_creation_method SHELXL-97
_cell_angle_alpha 90.00
_cell_angle_beta 90.00
_cell_angle_gamma 90.00
_cell_formula_units_Z 4
_cell_length_a 6.7048(13)
_cell_length_b 13.522(3)
_cell_length_c 19.685(4)
_cell_measurement_temperature 173(2)
_cell_volume 1784.7(6)
_computing_structure_refinement 'SHELXL-97 (Sheldrick, 1997)'
_computing_structure_solution 'SHELXS-97 (Sheldrick, 1990)'
_diffrn_ambient_temperature 173(2)
_diffrn_measured_fraction_theta_full 0.994
_diffrn_measured_fraction_theta_max 0.994
_diffrn_radiation_monochromator graphite
_diffrn_radiation_source 'fine-focus sealed tube'
_diffrn_radiation_type MoK\a
_diffrn_radiation_wavelength 0.71073
_diffrn_reflns_av_R_equivalents 0.0346
_diffrn_reflns_av_sigmaI/netI 0.0300
_diffrn_reflns_limit_h_max 8
_diffrn_reflns_limit_h_min -8
_diffrn_reflns_limit_k_max 18
_diffrn_reflns_limit_k_min -17
_diffrn_reflns_limit_l_max 25
_diffrn_reflns_limit_l_min -26
_diffrn_reflns_number 21512
_diffrn_reflns_theta_full 28.27
_diffrn_reflns_theta_max 28.27
_diffrn_reflns_theta_min 1.83
_exptl_absorpt_coefficient_mu 0.095
_exptl_crystal_density_diffrn 1.349
_exptl_crystal_F_000 760
_exptl_crystal_size_max 0.6
_exptl_crystal_size_mid 0.2
_exptl_crystal_size_min 0.15
_refine_diff_density_max 0.179
_refine_diff_density_min -0.164
_refine_diff_density_rms 0.033
_refine_ls_abs_structure_details 'Flack H D (1983), Acta Cryst. A39, 876-881'
_refine_ls_abs_structure_Flack 0.1(11)
_refine_ls_extinction_method none
_refine_ls_goodness_of_fit_ref 0.833
_refine_ls_hydrogen_treatment mixed
_refine_ls_matrix_type full
_refine_ls_number_parameters 316
_refine_ls_number_reflns 4322
_refine_ls_number_restraints 0
_refine_ls_restrained_S_all 0.833
_refine_ls_R_factor_all 0.0550
_refine_ls_R_factor_gt 0.0383
_refine_ls_shift/su_max 0.451
_refine_ls_shift/su_mean 0.037
_refine_ls_structure_factor_coef Fsqd
_refine_ls_weighting_details 'calc w=1/[\s^2^(Fo^2^)+(0.1000P)^2^+0.0000P] where P=(Fo^2^+2Fc^2^)/3'
_refine_ls_weighting_scheme calc
_refine_ls_wR_factor_gt 0.1027
_refine_ls_wR_factor_ref 0.1149
_reflns_number_gt 3506
_reflns_number_total 4322
_reflns_threshold_expression >2sigma(I)
_cod_data_source_file ja046149irom20040712_114359.cif
_cod_data_source_block tepe013
_cod_depositor_comments
;
The following automatic conversions were performed:

'_symmetry_cell_setting' tag value 'ortho.' was replaced with
'orthorhombic' value as specified in the replacement file
'/home/robertas/cod-tools/perl-scripts/inputs/replacement_values.lst'.

Automatic conversion script
Id: cif_fix_values 3143 2015-03-26 13:38:13Z robertas 
;
_cod_original_formula_sum 'C10.50 H9 N O2'
_cod_database_code 4113024

loop_
_symmetry_equiv_pos_as_xyz
'x, y, z'
'-x+1/2, -y, z+1/2'
'-x, y+1/2, -z+1/2'
'x+1/2, -y+1/2, -z'

loop_
_atom_site_label
_atom_site_type_symbol
_atom_site_fract_x
_atom_site_fract_y
_atom_site_fract_z
_atom_site_U_iso_or_equiv
_atom_site_adp_type
_atom_site_occupancy
_atom_site_symmetry_multiplicity
_atom_site_calc_flag
C1 C 0.6754(2) 0.53456(12) -0.09456(8) 0.0264(3) Uani 1 1 d
N2 N 0.5259(2) 0.52030(10) -0.13346(7) 0.0301(3) Uani 1 1 d
C3 C 0.4728(3) 0.41461(12) -0.13574(9) 0.0297(3) Uani 1 1 d
C4 C 0.6045(2) 0.36248(12) -0.08056(8) 0.0269(3) Uani 1 1 d
H4 H 0.673(3) 0.3033(13) -0.0967(9) 0.019(4) Uiso 1 1 d
C5 C 0.7519(3) 0.44231(12) -0.05782(8) 0.0255(3) Uani 1 1 d
H5 H 0.887(4) 0.4316(17) -0.0695(11) 0.040(6) Uiso 1 1 d
C6 C 0.7252(2) 0.45050(11) 0.01880(8) 0.0259(3) Uani 1 1 d
N7 N 0.5590(2) 0.39374(10) 0.03666(7) 0.0275(3) Uani 1 1 d
C8 C 0.4941(3) 0.33308(12) -0.01644(9) 0.0305(3) Uani 1 1 d
O9 O 0.82372(19) 0.49774(10) 0.05797(6) 0.0365(3) Uani 1 1 d
C10 C 0.2481(3) 0.40444(16) -0.12659(13) 0.0428(5) Uani 1 1 d
H10A H 0.213(4) 0.4317(18) -0.0804(12) 0.045(6) Uiso 1 1 d
H10B H 0.181(4) 0.4408(18) -0.1631(13) 0.053(7) Uiso 1 1 d
H10C H 0.208(4) 0.333(2) -0.1277(14) 0.066(8) Uiso 1 1 d
O11 O 0.3719(2) 0.26849(10) -0.01043(7) 0.0456(4) Uani 1 1 d
C12 C 0.4829(3) 0.38831(12) 0.10489(8) 0.0307(4) Uani 1 1 d
C13 C 0.2850(3) 0.41260(14) 0.11690(11) 0.0413(5) Uani 1 1 d
H13 H 0.197(3) 0.4303(16) 0.0820(12) 0.039(6) Uiso 1 1 d
C14 C 0.2130(4) 0.41089(16) 0.18286(13) 0.0547(6) Uani 1 1 d
H14 H 0.067(5) 0.429(3) 0.1933(17) 0.095(10) Uiso 1 1 d
C15 C 0.3380(5) 0.38472(17) 0.23604(12) 0.0591(7) Uani 1 1 d
H15 H 0.288(4) 0.386(2) 0.2848(15) 0.069(8) Uiso 1 1 d
C16 C 0.5341(5) 0.36019(17) 0.22376(11) 0.0555(6) Uani 1 1 d
H16 H 0.614(4) 0.340(2) 0.2581(17) 0.077(9) Uiso 1 1 d
C17 C 0.6076(4) 0.36135(14) 0.15767(10) 0.0418(4) Uani 1 1 d
H17 H 0.755(4) 0.3498(17) 0.1448(12) 0.045(6) Uiso 1 1 d
C18 C 0.5369(3) 0.37664(13) -0.20566(9) 0.0362(4) Uani 1 1 d
O19 O 0.7234(2) 0.40177(12) -0.21849(7) 0.0533(4) Uani 1 1 d
C20 C 0.8056(5) 0.3740(2) -0.28384(12) 0.0597(7) Uani 1 1 d
H20A H 0.774(4) 0.304(2) -0.2918(13) 0.065(8) Uiso 1 1 d
H20B H 0.742(5) 0.415(3) -0.3183(18) 0.099(11) Uiso 1 1 d
H20C H 0.949(6) 0.389(3) -0.2824(19) 0.103(12) Uiso 1 1 d
O21 O 0.4349(3) 0.32885(17) -0.24244(9) 0.0754(6) Uani 1 1 d
C22 C 0.7681(3) 0.63363(12) -0.08770(8) 0.0288(3) Uani 1 1 d
C23 C 0.9575(3) 0.64581(14) -0.05965(9) 0.0342(4) Uani 1 1 d
H23 H 1.028(3) 0.5907(17) -0.0423(11) 0.040(6) Uiso 1 1 d
C24 C 1.0431(4) 0.73939(16) -0.05670(10) 0.0429(5) Uani 1 1 d
H24 H 1.173(4) 0.7458(17) -0.0403(11) 0.044(6) Uiso 1 1 d
C25 C 0.9379(4) 0.82094(15) -0.07958(9) 0.0457(5) Uani 1 1 d
H25 H 0.993(3) 0.8878(18) -0.0763(11) 0.047(6) Uiso 1 1 d
C26 C 0.7493(4) 0.80934(15) -0.10743(10) 0.0494(6) Uani 1 1 d
H26 H 0.679(4) 0.865(2) -0.1236(14) 0.064(7) Uiso 1 1 d
C27 C 0.6654(3) 0.71636(14) -0.11206(9) 0.0383(4) Uani 1 1 d
H27 H 0.539(4) 0.7024(17) -0.1295(11) 0.043(6) Uiso 1 1 d

loop_
_atom_site_aniso_label
_atom_site_aniso_U_11
_atom_site_aniso_U_22
_atom_site_aniso_U_33
_atom_site_aniso_U_23
_atom_site_aniso_U_13
_atom_site_aniso_U_12
C1 0.0280(8) 0.0254(8) 0.0256(7) 0.0003(6) 0.0030(6) 0.0003(6)
N2 0.0336(7) 0.0235(6) 0.0332(7) 0.0007(5) -0.0031(6) -0.0009(6)
C3 0.0301(8) 0.0245(8) 0.0344(8) -0.0013(6) -0.0043(7) -0.0019(7)
C4 0.0293(8) 0.0225(7) 0.0290(8) -0.0028(6) 0.0007(6) -0.0005(7)
C5 0.0228(7) 0.0248(7) 0.0291(8) -0.0013(6) 0.0017(6) 0.0010(6)
C6 0.0240(7) 0.0224(7) 0.0314(8) 0.0017(6) -0.0020(6) 0.0040(6)
N7 0.0292(7) 0.0250(6) 0.0284(6) 0.0000(5) 0.0027(6) 0.0003(5)
C8 0.0348(8) 0.0259(7) 0.0308(8) -0.0002(6) 0.0002(7) -0.0036(7)
O9 0.0390(7) 0.0377(7) 0.0326(6) -0.0005(5) -0.0064(5) -0.0070(6)
C10 0.0302(9) 0.0370(11) 0.0611(13) 0.0034(9) -0.0055(9) -0.0034(8)
O11 0.0530(9) 0.0418(7) 0.0420(7) 0.0010(6) 0.0040(6) -0.0227(7)
C12 0.0397(9) 0.0212(7) 0.0311(8) 0.0001(6) 0.0074(7) -0.0019(7)
C13 0.0427(11) 0.0321(9) 0.0489(11) -0.0010(8) 0.0135(9) -0.0002(8)
C14 0.0626(14) 0.0366(11) 0.0650(15) -0.0071(10) 0.0321(12) -0.0043(10)
C15 0.100(2) 0.0371(10) 0.0403(11) -0.0042(9) 0.0276(13) -0.0106(12)
C16 0.0905(19) 0.0440(11) 0.0320(10) 0.0047(9) -0.0029(11) -0.0040(12)
C17 0.0575(12) 0.0310(9) 0.0369(10) 0.0037(7) 0.0013(9) 0.0013(9)
C18 0.0484(11) 0.0304(8) 0.0299(8) -0.0007(7) -0.0067(8) -0.0013(8)
O19 0.0601(10) 0.0602(10) 0.0396(8) -0.0176(7) 0.0156(7) -0.0142(8)
C20 0.091(2) 0.0495(13) 0.0384(11) -0.0042(10) 0.0239(12) 0.0019(14)
O21 0.0796(12) 0.0956(14) 0.0511(9) -0.0308(9) -0.0121(9) -0.0226(11)
C22 0.0381(9) 0.0265(8) 0.0217(7) 0.0001(6) 0.0045(6) -0.0040(7)
C23 0.0346(9) 0.0329(9) 0.0349(8) -0.0016(7) 0.0044(8) -0.0051(7)
C24 0.0456(11) 0.0469(11) 0.0361(9) -0.0077(8) 0.0046(9) -0.0180(9)
C25 0.0737(15) 0.0314(9) 0.0320(9) 0.0014(7) 0.0017(10) -0.0211(10)
C26 0.0791(16) 0.0292(10) 0.0399(10) 0.0070(8) -0.0141(11) -0.0099(10)
C27 0.0538(12) 0.0281(9) 0.0329(9) 0.0035(7) -0.0085(8) -0.0052(8)

loop_
_atom_type_symbol
_atom_type_description
_atom_type_scat_dispersion_real
_atom_type_scat_dispersion_imag
_atom_type_scat_source
C C 0.0033 0.0016 'International Tables Vol C Tables 4.2.6.8 and 6.1.1.4'
H H 0.0000 0.0000 'International Tables Vol C Tables 4.2.6.8 and 6.1.1.4'
N N 0.0061 0.0033 'International Tables Vol C Tables 4.2.6.8 and 6.1.1.4'
O O 0.0106 0.0060 'International Tables Vol C Tables 4.2.6.8 and 6.1.1.4'

loop_
_geom_angle_atom_site_label_1
_geom_angle_atom_site_label_2
_geom_angle_atom_site_label_3
_geom_angle
N2 C1 C22 121.36(15)
N2 C1 C5 115.06(14)
C22 C1 C5 123.57(14)
C1 N2 C3 110.77(13)
N2 C3 C10 108.84(15)
N2 C3 C18 106.55(14)
C10 C3 C18 110.72(16)
N2 C3 C4 106.19(13)
C10 C3 C4 115.76(16)
C18 C3 C4 108.31(14)
C8 C4 C5 104.88(13)
C8 C4 C3 114.80(14)
C5 C4 C3 104.43(13)
C1 C5 C6 111.68(13)
C1 C5 C4 102.74(13)
C6 C5 C4 105.37(13)
O9 C6 N7 124.72(15)
O9 C6 C5 127.63(16)
N7 C6 C5 107.63(13)
C6 N7 C8 112.46(13)
C6 N7 C12 123.06(13)
C8 N7 C12 123.89(14)
O11 C8 N7 124.35(16)
O11 C8 C4 127.20(16)
N7 C8 C4 108.45(13)
C13 C12 C17 120.87(18)
C13 C12 N7 119.10(17)
C17 C12 N7 120.01(16)
C14 C13 C12 119.3(2)
C13 C14 C15 120.1(2)
C16 C15 C14 120.4(2)
C15 C16 C17 120.0(2)
C12 C17 C16 119.4(2)
O21 C18 O19 124.69(19)
O21 C18 C3 124.69(19)
O19 C18 C3 110.59(15)
C18 O19 C20 117.59(19)
C27 C22 C23 119.32(17)
C27 C22 C1 119.02(16)
C23 C22 C1 121.63(16)
C24 C23 C22 119.99(19)
C25 C24 C23 120.1(2)
C26 C25 C24 120.19(18)
C25 C26 C27 120.0(2)
C26 C27 C22 120.4(2)

loop_
_geom_bond_atom_site_label_1
_geom_bond_atom_site_label_2
_geom_bond_distance
C1 N2 1.276(2)
C1 C22 1.483(2)
C1 C5 1.530(2)
N2 C3 1.473(2)
C3 C10 1.524(3)
C3 C18 1.531(2)
C3 C4 1.568(2)
C4 C8 1.517(2)
C4 C5 1.530(2)
C5 C6 1.523(2)
C6 O9 1.200(2)
C6 N7 1.398(2)
N7 C8 1.398(2)
N7 C12 1.439(2)
C8 O11 1.203(2)
C12 C13 1.387(3)
C12 C17 1.383(3)
C13 C14 1.385(3)
C14 C15 1.387(4)
C15 C16 1.378(4)
C16 C17 1.391(3)
C18 O21 1.187(2)
C18 O19 1.320(3)
O19 C20 1.449(3)
C22 C27 1.398(3)
C22 C23 1.395(3)
C23 C24 1.391(3)
C24 C25 1.384(3)
C25 C26 1.388(4)
C26 C27 1.380(3)
